data_1534974
loop_
_publ_author_name
'Soetebier, F.'
'Urland, W.'

_publ_section_title
;
 Structural chemistry and magnetic properties of Ho(3+)-beta''-(Al2O3)
;
_journal_name_full 'Zeitschrift fuer Anorganische und Allgemeine Chemie'
_journal_page_first 711
_journal_page_last 714
_journal_volume 628
_journal_year 2002
_chemical_formula_sum 'Al10.5 Ho0.5 Mg0.5 O17'
_chemical_name_systematic 'Ho0.5 (Mg0.5 Al10.5) O17'
_space_group_IT_number 166
_symmetry_space_group_name_Hall '-R 3 2"'
_symmetry_space_group_name_H-M 'R -3 m :H'
_cell_angle_alpha 90
_cell_angle_beta 90
_cell_angle_gamma 120
_cell_formula_units_Z 3
_cell_length_a 5.6143
_cell_length_b 5.6143
_cell_length_c 33.537
_cell_volume 915.474
_citation_journal_id_ASTM ZAACAB
_cod_data_source_file Soetebier_ZAACAB_2002_366.cif
_cod_data_source_block Al10.5Ho0.5Mg0.5O17
_cod_database_code 1534974

loop_
_symmetry_equiv_pos_as_xyz
x,y,z
-y,x-y,z
-x+y,-x,z
y,x,-z
-x,-x+y,-z
x-y,-y,-z
-x,-y,-z
y,-x+y,-z
x-y,x,-z
-y,-x,z
x,x-y,z
-x+y,y,z
x+2/3,y+1/3,z+1/3
-y+2/3,x-y+1/3,z+1/3
-x+y+2/3,-x+1/3,z+1/3
y+2/3,x+1/3,-z+1/3
-x+2/3,-x+y+1/3,-z+1/3
x-y+2/3,-y+1/3,-z+1/3
-x+2/3,-y+1/3,-z+1/3
y+2/3,-x+y+1/3,-z+1/3
x-y+2/3,x+1/3,-z+1/3
-y+2/3,-x+1/3,z+1/3
x+2/3,x-y+1/3,z+1/3
-x+y+2/3,y+1/3,z+1/3
x+1/3,y+2/3,z+2/3
-y+1/3,x-y+2/3,z+2/3
-x+y+1/3,-x+2/3,z+2/3
y+1/3,x+2/3,-z+2/3
-x+1/3,-x+y+2/3,-z+2/3
x-y+1/3,-y+2/3,-z+2/3
-x+1/3,-y+2/3,-z+2/3
y+1/3,-x+y+2/3,-z+2/3
x-y+1/3,x+2/3,-z+2/3
-y+1/3,-x+2/3,z+2/3
x+1/3,x-y+2/3,z+2/3
-x+y+1/3,y+2/3,z+2/3

loop_
_atom_site_label
_atom_site_type_symbol
_atom_site_fract_x
_atom_site_fract_y
_atom_site_fract_z
_atom_site_occupancy
_atom_site_U_iso_or_equiv
Mg4 Mg+2 0 0 0.45244 0.045 0.0
Ho1 Ho+3 0 0 0.17895 0.193 0.0
Al2 Al+3 0 0 0.35075 0.955 0.0
Al3 Al+3 0.3352 0.1676 0.07139 0.955 0.0
Mg2 Mg+2 0 0 0.35075 0.045 0.0
O5 O-2 0.3333 0.6667 0.1667 1 0.0
O3 O-2 0 0 0.0977 1 0.0
O2 O-2 0 0 0.2956 1 0.0
O1 O-2 0.155 0.31 0.03434 1 0.0
Ho2 Ho+3 0.8333 0.1667 0.1667 0.037 0.0
Mg3 Mg+2 0.3352 0.1676 0.07139 0.045 0.0
Mg1 Mg+2 0 0 0 0.045 0.0
Al4 Al+3 0 0 0.45244 0.955 0.0
O4 O-2 0.163 0.326 0.23478 1 0.0
Al1 Al+3 0 0 0 0.955 0.0
